data_1559921
loop_
_publ_author_name
'Aouina, Aroua'
'Oloyede, Hammed Olawale'
'Akong, Raymond Akong'
'Abdelhak, Jawher'
'G\"orls, Helmar'
'Plass, Winfried'
'Eseola, Abiodun Omokehinde'

_publ_section_title
;
 Exploring Broad Molecular Derivatization as Tool in Selective Fluorescent
 Detection of Mercury(II) by a Series of Large Stokes Shift
 1,4-Bis(5-phenyl-1H-imidazol-4-yl)benzenes
;
_journal_issue 52
_journal_name_full 'Industrial &amp; Engineering Chemistry Research'
_journal_page_first 22398
_journal_page_last 22412
_journal_paper_doi 10.1021/acs.iecr.0c05087
_journal_volume 59
_journal_year 2020
_chemical_formula_moiety 'C42 H38 Cl4 Hg2 N4'
_chemical_formula_sum 'C42 H38 Cl4 Hg2 N4'
_chemical_formula_weight 1141.74
_space_group_crystal_system monoclinic
_space_group_IT_number 15
_space_group_name_Hall '-C 2yc'
_space_group_name_H-M_alt 'C 1 2/c 1'
_atom_sites_solution_hydrogens mixed
_audit_creation_method SHELXL-2018/3
_cell_angle_alpha 90
_cell_angle_beta 107.324(1)
_cell_angle_gamma 90
_cell_formula_units_Z 4
_cell_length_a 14.1838(4)
_cell_length_b 16.5506(5)
_cell_length_c 18.2325(5)
_cell_measurement_reflns_used 26263
_cell_measurement_temperature 133(2)
_cell_measurement_theta_max 27.483
_cell_measurement_theta_min 2.340
_cell_volume 4085.9(2)
_computing_cell_refinement DENZO
_computing_data_collection COLLECT
_computing_data_reduction DENZO
_computing_molecular_graphics SHELXTL/PC
_computing_publication_material 'SHELXL-2018/3 (Sheldrick, 2018)'
_computing_structure_refinement 'SHELXL-2018/3 (Sheldrick, 2018)'
_computing_structure_solution 'SHELXS-97 (Sheldrick, 2008)'
_diffrn_ambient_temperature 133(2)
_diffrn_measured_fraction_theta_full 0.999
_diffrn_measured_fraction_theta_max 0.999
_diffrn_measurement_device_type KappaCCD
_diffrn_measurement_method 'phi + omega - scans'
_diffrn_radiation_type MoK\a
_diffrn_radiation_wavelength 0.71073
_diffrn_reflns_av_R_equivalents 0.0544
_diffrn_reflns_av_unetI/netI 0.0369
_diffrn_reflns_Laue_measured_fraction_full 0.999
_diffrn_reflns_Laue_measured_fraction_max 0.999
_diffrn_reflns_limit_h_max 18
_diffrn_reflns_limit_h_min -18
_diffrn_reflns_limit_k_max 21
_diffrn_reflns_limit_k_min -21
_diffrn_reflns_limit_l_max 23
_diffrn_reflns_limit_l_min -23
_diffrn_reflns_number 26263
_diffrn_reflns_point_group_measured_fraction_full 0.999
_diffrn_reflns_point_group_measured_fraction_max 0.999
_diffrn_reflns_theta_full 25.242
_diffrn_reflns_theta_max 27.483
_diffrn_reflns_theta_min 2.340
_exptl_absorpt_coefficient_mu 7.802
_exptl_absorpt_correction_T_max 0.7456
_exptl_absorpt_correction_T_min 0.4185
_exptl_absorpt_correction_type multi-scan
_exptl_absorpt_process_details
; 
 SADABS 2016/2: Krause, L., Herbst-Irmer, R., Sheldrick G.M. & Stalke D., 
 J. Appl. Cryst. 48 (2015) 3-10 
;
_exptl_crystal_colour colourless
_exptl_crystal_density_diffrn 1.856
_exptl_crystal_density_method 'not measured'
_exptl_crystal_description prism
_exptl_crystal_F_000 2184
_exptl_crystal_size_max 0.076
_exptl_crystal_size_mid 0.072
_exptl_crystal_size_min 0.068
_refine_diff_density_max 1.499
_refine_diff_density_min -1.518
_refine_diff_density_rms 0.174
_refine_ls_extinction_method none
_refine_ls_goodness_of_fit_ref 1.173
_refine_ls_hydrogen_treatment mixed
_refine_ls_matrix_type full
_refine_ls_number_parameters 242
_refine_ls_number_reflns 4685
_refine_ls_number_restraints 0
_refine_ls_restrained_S_all 1.173
_refine_ls_R_factor_all 0.0528
_refine_ls_R_factor_gt 0.0412
_refine_ls_shift/su_max 0.002
_refine_ls_shift/su_mean 0.000
_refine_ls_structure_factor_coef Fsqd
_refine_ls_weighting_details 'w=1/[\s^2^(Fo^2^)+(0.0207P)^2^+53.8907P] where P=(Fo^2^+2Fc^2^)/3'
_refine_ls_weighting_scheme calc
_refine_ls_wR_factor_gt 0.0853
_refine_ls_wR_factor_ref 0.0914
_reflns_Friedel_coverage 0.000
_reflns_number_gt 4012
_reflns_number_total 4685
_reflns_threshold_expression 'I > 2\s(I)'
_cod_data_source_file ie0c05087_si_002.cif
_cod_data_source_block FO6770_Hg-L4
_cod_original_sg_symbol_H-M 'C 2/c'
_cod_database_code 1559921
_shelx_shelxl_version_number 2018/3
_shelx_space_group_comment
; 
The symmetry employed for this shelxl refinement is uniquely defined 
by the following loop, which should always be used as a source of 
symmetry information in preference to the above space-group names. 
They are only intended as comments. 
;
_shelx_estimated_absorpt_t_min 0.589
_shelx_estimated_absorpt_t_max 0.619

loop_
_space_group_symop_operation_xyz
'x, y, z'
'-x, y, -z+1/2'
'x+1/2, y+1/2, z'
'-x+1/2, y+1/2, -z+1/2'
'-x, -y, -z'
'x, -y, z-1/2'
'-x+1/2, -y+1/2, -z'
'x+1/2, -y+1/2, z-1/2'

loop_
_atom_site_label
_atom_site_type_symbol
_atom_site_fract_x
_atom_site_fract_y
_atom_site_fract_z
_atom_site_U_iso_or_equiv
_atom_site_adp_type
_atom_site_occupancy
_atom_site_site_symmetry_order
_atom_site_calc_flag
_atom_site_refinement_flags_posn
_atom_site_refinement_flags_adp
_atom_site_refinement_flags_occupancy
_atom_site_disorder_assembly
_atom_site_disorder_group
Hg1 Hg 0.61481(2) 0.54306(2) 0.72220(2) 0.02654(8) Uani 1 1 d . . . . .
Cl1 Cl 0.57907(11) 0.54992(10) 0.84738(8) 0.0316(3) Uani 1 1 d . . . . .
Cl2 Cl 0.7054(2) 0.65602(14) 0.69490(11) 0.0678(7) Uani 1 1 d . . . . .
N1 N 0.6517(4) 0.4230(3) 0.6869(3) 0.0225(10) Uani 1 1 d . . . . .
N2 N 0.7017(4) 0.2979(3) 0.6915(3) 0.0230(10) Uani 1 1 d . . . . .
C1 C 0.7015(4) 0.3646(4) 0.7334(3) 0.0258(12) Uani 1 1 d . . . . .
C2 C 0.6191(4) 0.3917(3) 0.6134(3) 0.0213(11) Uani 1 1 d . . . . .
C3 C 0.6494(4) 0.3122(4) 0.6150(3) 0.0230(12) Uani 1 1 d . . . . .
C4 C 0.6429(4) 0.2506(4) 0.5554(4) 0.0262(12) Uani 1 1 d . . . . .
C5 C 0.6765(5) 0.1718(4) 0.5748(4) 0.0340(15) Uani 1 1 d . . . . .
H5A H 0.700380 0.156857 0.627405 0.041 Uiso 1 1 calc R U . . .
C6 C 0.6756(5) 0.1152(4) 0.5190(4) 0.0383(16) Uani 1 1 d . . . . .
H6A H 0.698348 0.061808 0.533337 0.046 Uiso 1 1 calc R U . . .
C7 C 0.6416(5) 0.1362(4) 0.4422(4) 0.0335(14) Uani 1 1 d . . . . .
H7A H 0.642351 0.097670 0.403794 0.040 Uiso 1 1 calc R U . . .
C8 C 0.6063(5) 0.2139(4) 0.4214(4) 0.0377(16) Uani 1 1 d . . . . .
H8A H 0.580587 0.227932 0.368689 0.045 Uiso 1 1 calc R U . . .
C9 C 0.6086(5) 0.2705(4) 0.4776(4) 0.0343(15) Uani 1 1 d . . . . .
H9A H 0.586448 0.323959 0.462984 0.041 Uiso 1 1 calc R U . . .
C10 C 0.5591(4) 0.4451(3) 0.5515(3) 0.0212(11) Uani 1 1 d . . . . .
C11 C 0.4636(4) 0.4239(4) 0.5090(3) 0.0236(12) Uani 1 1 d . . . . .
H11A H 0.438725 0.371776 0.514847 0.028 Uiso 1 1 calc R U . . .
C12 C 0.4047(4) 0.4787(4) 0.4581(3) 0.0236(12) Uani 1 1 d . . . . .
H12A H 0.339246 0.464158 0.429655 0.028 Uiso 1 1 calc R U . . .
C13 C 0.7508(4) 0.3729(4) 0.8173(3) 0.0238(12) Uani 1 1 d . . . . .
C14 C 0.7050(4) 0.3413(3) 0.8691(3) 0.0241(12) Uani 1 1 d . . . . .
C15 C 0.7539(5) 0.3496(4) 0.9475(3) 0.0289(13) Uani 1 1 d . . . . .
H15A H 0.723820 0.328437 0.983481 0.035 Uiso 1 1 calc R U . . .
C16 C 0.8449(5) 0.3877(4) 0.9746(3) 0.0313(14) Uani 1 1 d . . . . .
C17 C 0.8880(5) 0.4189(5) 0.9210(4) 0.0369(16) Uani 1 1 d . . . . .
H17A H 0.949734 0.445886 0.938784 0.044 Uiso 1 1 calc R U . . .
C18 C 0.8427(5) 0.4114(4) 0.8422(4) 0.0325(14) Uani 1 1 d . . . . .
C19 C 0.6045(5) 0.3024(4) 0.8424(4) 0.0351(15) Uani 1 1 d . . . . .
H19A H 0.589102 0.277665 0.886262 0.053 Uiso 1 1 calc R U . . .
H19B H 0.604189 0.260838 0.804052 0.053 Uiso 1 1 calc R U . . .
H19C H 0.554744 0.343567 0.819359 0.053 Uiso 1 1 calc R U . . .
C20 C 0.8955(6) 0.3963(5) 1.0596(4) 0.0415(17) Uani 1 1 d . . . . .
H20A H 0.853787 0.372855 1.088355 0.062 Uiso 1 1 calc R U . . .
H20B H 0.906626 0.453677 1.072636 0.062 Uiso 1 1 calc R U . . .
H20C H 0.959086 0.367987 1.073131 0.062 Uiso 1 1 calc R U . . .
C21 C 0.8927(5) 0.4451(6) 0.7864(4) 0.054(2) Uani 1 1 d . . . . .
H21A H 0.959052 0.464130 0.814652 0.081 Uiso 1 1 calc R U . . .
H21B H 0.853882 0.490358 0.758085 0.081 Uiso 1 1 calc R U . . .
H21C H 0.897749 0.402823 0.750108 0.081 Uiso 1 1 calc R U . . .
H1N2 H 0.727(4) 0.256(4) 0.711(3) 0.013(15) Uiso 1 1 d . . . . .

loop_
_atom_site_aniso_label
_atom_site_aniso_U_11
_atom_site_aniso_U_22
_atom_site_aniso_U_33
_atom_site_aniso_U_23
_atom_site_aniso_U_13
_atom_site_aniso_U_12
Hg1 0.03038(13) 0.02548(13) 0.02551(13) -0.00307(10) 0.01098(9) -0.00277(10)
Cl1 0.0301(7) 0.0473(9) 0.0171(6) -0.0032(6) 0.0067(6) -0.0059(7)
Cl2 0.1165(19) 0.0621(13) 0.0330(10) -0.0221(9) 0.0348(11) -0.0606(14)
N1 0.028(2) 0.025(2) 0.015(2) 0.0024(19) 0.0066(19) 0.007(2)
N2 0.028(3) 0.025(3) 0.014(2) 0.0033(19) 0.0032(19) 0.005(2)
C1 0.025(3) 0.032(3) 0.020(3) 0.005(2) 0.007(2) 0.002(2)
C2 0.022(3) 0.026(3) 0.016(3) -0.001(2) 0.007(2) -0.002(2)
C3 0.023(3) 0.029(3) 0.015(3) 0.004(2) 0.003(2) 0.004(2)
C4 0.028(3) 0.026(3) 0.025(3) -0.001(2) 0.007(2) -0.003(2)
C5 0.042(4) 0.030(3) 0.023(3) 0.001(3) -0.002(3) 0.005(3)
C6 0.045(4) 0.027(3) 0.037(4) -0.003(3) 0.003(3) 0.005(3)
C7 0.038(3) 0.036(4) 0.029(3) -0.011(3) 0.015(3) 0.000(3)
C8 0.052(4) 0.039(4) 0.023(3) -0.002(3) 0.013(3) 0.004(3)
C9 0.039(4) 0.040(4) 0.022(3) 0.002(3) 0.005(3) 0.008(3)
C10 0.024(3) 0.024(3) 0.015(3) 0.001(2) 0.006(2) 0.004(2)
C11 0.025(3) 0.023(3) 0.023(3) -0.001(2) 0.009(2) -0.003(2)
C12 0.024(3) 0.030(3) 0.016(3) 0.000(2) 0.004(2) -0.001(2)
C13 0.028(3) 0.028(3) 0.014(3) 0.007(2) 0.004(2) 0.011(2)
C14 0.031(3) 0.022(3) 0.020(3) 0.002(2) 0.009(2) 0.012(2)
C15 0.036(3) 0.032(3) 0.020(3) 0.006(2) 0.011(3) 0.013(3)
C16 0.032(3) 0.041(4) 0.019(3) -0.001(3) 0.006(3) 0.013(3)
C17 0.027(3) 0.056(4) 0.025(3) 0.001(3) 0.002(3) 0.003(3)
C18 0.030(3) 0.046(4) 0.021(3) 0.004(3) 0.007(3) 0.004(3)
C19 0.039(4) 0.044(4) 0.025(3) 0.000(3) 0.014(3) -0.005(3)
C20 0.048(4) 0.049(4) 0.019(3) 0.005(3) -0.002(3) 0.001(3)
C21 0.038(4) 0.098(7) 0.026(4) 0.000(4) 0.010(3) -0.016(4)

loop_
_atom_type_symbol
_atom_type_description
_atom_type_scat_dispersion_real
_atom_type_scat_dispersion_imag
_atom_type_scat_source
C C 0.0033 0.0016 'International Tables Vol C Tables 4.2.6.8 and 6.1.1.4'
H H 0.0000 0.0000 'International Tables Vol C Tables 4.2.6.8 and 6.1.1.4'
N N 0.0061 0.0033 'International Tables Vol C Tables 4.2.6.8 and 6.1.1.4'
Cl Cl 0.1484 0.1585 'International Tables Vol C Tables 4.2.6.8 and 6.1.1.4'
Hg Hg -2.3894 9.2266 'International Tables Vol C Tables 4.2.6.8 and 6.1.1.4'

loop_
_geom_angle_atom_site_label_1
_geom_angle_atom_site_label_2
_geom_angle_atom_site_label_3
_geom_angle
_geom_angle_site_symmetry_1
_geom_angle_site_symmetry_3
_geom_angle_publ_flag
N1 Hg1 Cl2 116.97(15) . . ?
N1 Hg1 Cl1 116.21(13) . . ?
Cl2 Hg1 Cl1 115.02(6) . . ?
N1 Hg1 Cl1 101.59(13) . 2_656 ?
Cl2 Hg1 Cl1 114.07(8) . 2_656 ?
Cl1 Hg1 Cl1 88.37(5) . 2_656 ?
Hg1 Cl1 Hg1 91.41(5) . 2_656 ?
C1 N1 C2 107.7(5) . . ?
C1 N1 Hg1 126.4(4) . . ?
C2 N1 Hg1 125.6(4) . . ?
C1 N2 C3 109.9(5) . . ?
C1 N2 H1N2 122(4) . . ?
C3 N2 H1N2 128(4) . . ?
N1 C1 N2 108.8(5) . . ?
N1 C1 C13 125.6(6) . . ?
N2 C1 C13 125.5(5) . . ?
C3 C2 N1 108.9(5) . . ?
C3 C2 C10 133.4(5) . . ?
N1 C2 C10 117.7(5) . . ?
C2 C3 N2 104.7(5) . . ?
C2 C3 C4 133.8(5) . . ?
N2 C3 C4 121.3(5) . . ?
C9 C4 C5 117.9(6) . . ?
C9 C4 C3 120.8(6) . . ?
C5 C4 C3 121.2(6) . . ?
C6 C5 C4 121.3(6) . . ?
C6 C5 H5A 119.4 . . ?
C4 C5 H5A 119.4 . . ?
C5 C6 C7 120.0(6) . . ?
C5 C6 H6A 120.0 . . ?
C7 C6 H6A 120.0 . . ?
C6 C7 C8 119.9(6) . . ?
C6 C7 H7A 120.1 . . ?
C8 C7 H7A 120.1 . . ?
C9 C8 C7 119.8(6) . . ?
C9 C8 H8A 120.1 . . ?
C7 C8 H8A 120.1 . . ?
C8 C9 C4 121.1(6) . . ?
C8 C9 H9A 119.4 . . ?
C4 C9 H9A 119.4 . . ?
C11 C10 C12 119.5(5) . 5_666 ?
C11 C10 C2 121.1(5) . . ?
C12 C10 C2 119.0(5) 5_666 . ?
C12 C11 C10 120.1(5) . . ?
C12 C11 H11A 119.9 . . ?
C10 C11 H11A 119.9 . . ?
C11 C12 C10 120.4(5) . 5_666 ?
C11 C12 H12A 119.8 . . ?
C10 C12 H12A 119.8 5_666 . ?
C14 C13 C18 121.7(5) . . ?
C14 C13 C1 119.4(5) . . ?
C18 C13 C1 118.9(5) . . ?
C15 C14 C13 117.8(6) . . ?
C15 C14 C19 120.4(6) . . ?
C13 C14 C19 121.7(5) . . ?
C16 C15 C14 122.3(6) . . ?
C16 C15 H15A 118.9 . . ?
C14 C15 H15A 118.9 . . ?
C15 C16 C17 118.3(6) . . ?
C15 C16 C20 121.1(6) . . ?
C17 C16 C20 120.7(6) . . ?
C18 C17 C16 121.7(6) . . ?
C18 C17 H17A 119.2 . . ?
C16 C17 H17A 119.2 . . ?
C17 C18 C13 118.3(6) . . ?
C17 C18 C21 119.9(6) . . ?
C13 C18 C21 121.9(6) . . ?
C14 C19 H19A 109.5 . . ?
C14 C19 H19B 109.5 . . ?
H19A C19 H19B 109.5 . . ?
C14 C19 H19C 109.5 . . ?
H19A C19 H19C 109.5 . . ?
H19B C19 H19C 109.5 . . ?
C16 C20 H20A 109.5 . . ?
C16 C20 H20B 109.5 . . ?
H20A C20 H20B 109.5 . . ?
C16 C20 H20C 109.5 . . ?
H20A C20 H20C 109.5 . . ?
H20B C20 H20C 109.5 . . ?
C18 C21 H21A 109.5 . . ?
C18 C21 H21B 109.5 . . ?
H21A C21 H21B 109.5 . . ?
C18 C21 H21C 109.5 . . ?
H21A C21 H21C 109.5 . . ?
H21B C21 H21C 109.5 . . ?

loop_
_geom_bond_atom_site_label_1
_geom_bond_atom_site_label_2
_geom_bond_distance
_geom_bond_site_symmetry_2
_geom_bond_publ_flag
Hg1 N1 2.199(5) . ?
Hg1 Cl2 2.4035(19) . ?
Hg1 Cl1 2.4837(15) . ?
Hg1 Cl1 2.6658(15) 2_656 ?
N1 C1 1.340(7) . ?
N1 C2 1.383(7) . ?
N2 C1 1.344(8) . ?
N2 C3 1.390(7) . ?
N2 H1N2 0.81(6) . ?
C1 C13 1.486(8) . ?
C2 C3 1.382(8) . ?
C2 C10 1.484(8) . ?
C3 C4 1.473(8) . ?
C4 C9 1.396(9) . ?
C4 C5 1.397(9) . ?
C5 C6 1.380(9) . ?
C5 H5A 0.9500 . ?
C6 C7 1.382(10) . ?
C6 H6A 0.9500 . ?
C7 C8 1.391(10) . ?
C7 H7A 0.9500 . ?
C8 C9 1.381(9) . ?
C8 H8A 0.9500 . ?
C9 H9A 0.9500 . ?
C10 C11 1.390(8) . ?
C10 C12 1.394(8) 5_666 ?
C11 C12 1.385(8) . ?
C11 H11A 0.9500 . ?
C12 H12A 0.9500 . ?
C13 C14 1.398(8) . ?
C13 C18 1.400(9) . ?
C14 C15 1.396(8) . ?
C14 C19 1.507(9) . ?
C15 C16 1.389(9) . ?
C15 H15A 0.9500 . ?
C16 C17 1.395(10) . ?
C16 C20 1.510(9) . ?
C17 C18 1.394(9) . ?
C17 H17A 0.9500 . ?
C18 C21 1.510(9) . ?
C19 H19A 0.9800 . ?
C19 H19B 0.9800 . ?
C19 H19C 0.9800 . ?
C20 H20A 0.9800 . ?
C20 H20B 0.9800 . ?
C20 H20C 0.9800 . ?
C21 H21A 0.9800 . ?
C21 H21B 0.9800 . ?
C21 H21C 0.9800 . ?
